data_1541680
loop_
_publ_author_name
'Endo, Kazuhiro'
'Yamauchi, Shigeru'
'Fueki, Kazuo'
'Mukaibo, Takashi'

_publ_section_title
;
 An X-Ray Study of Non-stoichiometric Pr~0.6~Gd~0.4~O~1.5+\d~
;
_journal_name_full 'Bulletin of the Chemical Society of Japan'
_journal_page_first 1191
_journal_page_last 1193
_journal_paper_doi 10.1246/bcsj.49.1191
_journal_volume 49
_journal_year 1976
_chemical_formula_sum 'Gd0.4 O1.5 Pr0.6'
_chemical_name_systematic 'Pr.6 Gd.4 O1.500'
_space_group_IT_number 206
_symmetry_space_group_name_Hall '-I 2b 2c 3'
_symmetry_space_group_name_H-M 'I a -3'
_cell_angle_alpha 90
_cell_angle_beta 90
_cell_angle_gamma 90
_cell_formula_units_Z 32
_cell_length_a 11.006
_cell_length_b 11.006
_cell_length_c 11.006
_cell_volume 1333.179
_citation_journal_id_ASTM BCSJA8
_cod_data_source_file Endo_BCSJA8_1976_1240.cif
_cod_data_source_block Gd0.4O1.5Pr0.6
_cod_database_code 1541680

loop_
_symmetry_equiv_pos_as_xyz
x,y,z
-x,-y+1/2,z
x,-y,-z+1/2
-x,y+1/2,-z+1/2
z,x,y
-z,-x+1/2,y
z,-x,-y+1/2
-z,x+1/2,-y+1/2
y,z,x
y,-z,-x+1/2
-y,z+1/2,-x+1/2
-y+1/2,-z,x+1/2
-x,-y,-z
x,y-1/2,-z
-x,y,z-1/2
x,-y-1/2,z-1/2
-z,-x,-y
z,x-1/2,-y
-z,x,y-1/2
z,-x-1/2,y-1/2
-y,-z,-x
-y,z,x-1/2
y,-z-1/2,x-1/2
y-1/2,z,-x-1/2
x+1/2,y+1/2,z+1/2
-x+1/2,-y+1,z+1/2
x+1/2,-y+1/2,-z+1
-x+1/2,y+1,-z+1
z+1/2,x+1/2,y+1/2
-z+1/2,-x+1,y+1/2
z+1/2,-x+1/2,-y+1
-z+1/2,x+1,-y+1
y+1/2,z+1/2,x+1/2
y+1/2,-z+1/2,-x+1
-y+1/2,z+1,-x+1
-y+1,-z+1/2,x+1
-x+1/2,-y+1/2,-z+1/2
x+1/2,y,-z+1/2
-x+1/2,y+1/2,z
x+1/2,-y,z
-z+1/2,-x+1/2,-y+1/2
z+1/2,x,-y+1/2
-z+1/2,x+1/2,y
z+1/2,-x,y
-y+1/2,-z+1/2,-x+1/2
-y+1/2,z+1/2,x
y+1/2,-z,x
y,z+1/2,-x

loop_
_atom_site_label
_atom_site_type_symbol
_atom_site_fract_x
_atom_site_fract_y
_atom_site_fract_z
_atom_site_occupancy
_atom_site_U_iso_or_equiv
Pr2 Pr+3 -0.0307 0 0.25 0.6 0.0
Gd1 Gd+3 0.25 0.25 0.25 0.4 0.0
Gd2 Gd+3 -0.0307 0 0.25 0.4 0.0
O2 O-2 0.447 0.447 0.447 0.46 0.0
Pr1 Pr+3 0.25 0.25 0.25 0.6 0.0
O1 O-2 0.392 0.133 0.405 0.85 0.0
